data_7038469
loop_
_publ_author_name
'Iwasaki, Haruka'
'Teshima, Yuta'
'Yamada, Yuji'
'Ishikawa, Ryuta'
'Koga, Yuji'
'Matsubara, Kouki'

_publ_section_title
;
 Bimetallic Cu(i) complex with a pyridine-bridged
 bis(1,2,3-triazole-5-ylidene) ligand.
;
_journal_issue 13
_journal_name_full 'Dalton transactions (Cambridge, England : 2003)'
_journal_page_first 5713
_journal_page_last 5719
_journal_paper_doi 10.1039/c6dt00008h
_journal_volume 45
_journal_year 2016
_chemical_formula_moiety 'C35 H43 Cl2 Cu2 N7, C2 N1'
_chemical_formula_sum 'C37 H43 Cl2 Cu2 N7'
_chemical_formula_weight 797.789
_chemical_name_systematic 4
_space_group_crystal_system monoclinic
_space_group_IT_number 14
_space_group_name_Hall '-P 2ybc'
_space_group_name_H-M_alt 'P 1 21/c 1'
_symmetry_space_group_name_Hall '-P 2ybc'
_symmetry_space_group_name_H-M 'P 1 21/c 1'
_atom_sites_solution_hydrogens geom
_atom_sites_solution_primary direct
_atom_sites_solution_secondary difmap
_audit_update_record
;
2016-02-17 deposited with the CCDC.
2016-02-19 downloaded from the CCDC.
;
_cell_angle_alpha 90.0000
_cell_angle_beta 112.156(3)
_cell_angle_gamma 90.0000
_cell_formula_units_Z 4
_cell_length_a 17.697(6)
_cell_length_b 17.458(5)
_cell_length_c 14.010(4)
_cell_measurement_reflns_used 12917
_cell_measurement_temperature 110
_cell_measurement_theta_max 31.26
_cell_measurement_theta_min 1.57
_cell_volume 4009(2)
_computing_cell_refinement CrystalClear
_computing_data_collection 'CrystalClear (Rigaku Inc., 2008)'
_computing_data_reduction CrystalClear
_computing_molecular_graphics 'CrystalStructure 4.2'
_computing_publication_material 'CrystalStructure 4.2 (Rigaku, 2015)'
_computing_structure_refinement 'SHELXL97 (Sheldrick, 2008)'
_computing_structure_solution 'Il Milione (Burla, et al., 2007)'
_diffrn_ambient_temperature 110
_diffrn_detector_area_resol_mean 7.111
_diffrn_measured_fraction_theta_full 0.925
_diffrn_measured_fraction_theta_max 0.925
_diffrn_measurement_device_type 'Rigaku Saturn724'
_diffrn_measurement_method \w
_diffrn_radiation_type 'Mo K\a'
_diffrn_radiation_wavelength 0.71075
_diffrn_reflns_av_R_equivalents 0.0556
_diffrn_reflns_Laue_measured_fraction_full 0.000
_diffrn_reflns_Laue_measured_fraction_max 0.000
_diffrn_reflns_limit_h_max 25
_diffrn_reflns_limit_h_min -25
_diffrn_reflns_limit_k_max 25
_diffrn_reflns_limit_k_min -25
_diffrn_reflns_limit_l_max 20
_diffrn_reflns_limit_l_min -19
_diffrn_reflns_number 70538
_diffrn_reflns_point_group_measured_fraction_full 0.000
_diffrn_reflns_point_group_measured_fraction_max 0.000
_diffrn_reflns_theta_full 31.390
_diffrn_reflns_theta_max 31.390
_diffrn_reflns_theta_min 1.704
_diffrn_standards_number 0
_exptl_absorpt_coefficient_mu 1.229
_exptl_absorpt_correction_T_max 0.906
_exptl_absorpt_correction_T_min 0.698
_exptl_absorpt_correction_type multi-scan
_exptl_absorpt_process_details 'REQAB (Rigaku, 1998)'
_exptl_crystal_colour colorless
_exptl_crystal_density_diffrn 1.304
_exptl_crystal_density_method 'not measured'
_exptl_crystal_description prism
_exptl_crystal_F_000 1630.00
_exptl_crystal_size_max 0.300
_exptl_crystal_size_mid 0.250
_exptl_crystal_size_min 0.080
_refine_diff_density_max 1.84
_refine_diff_density_min -0.96
_refine_ls_extinction_method none
_refine_ls_goodness_of_fit_ref 1.111
_refine_ls_hydrogen_treatment constr
_refine_ls_number_parameters 453
_refine_ls_number_reflns 12225
_refine_ls_number_restraints 0
_refine_ls_R_factor_all 0.0699
_refine_ls_R_factor_gt 0.0588
_refine_ls_shift/su_max 0.001
_refine_ls_structure_factor_coef Fsqd
_refine_ls_weighting_details 'w = 1/[\s^2^(Fo^2^)+(0.0893P)^2^+3.4475P] where P=(Fo^2^+2Fc^2^)/3'
_refine_ls_weighting_scheme calc
_refine_ls_wR_factor_gt 0.1570
_refine_ls_wR_factor_ref 0.1708
_reflns_number_gt 10597
_reflns_number_total 13214
_reflns_threshold_expression F^2^>2.0\s(F^2^)
_cod_data_source_file c6dt00008h2.cif
_cod_data_source_block 4
_cod_depositor_comments 'Adding full bibliography for 7038469.cif.'
_cod_database_code 7038469

loop_
_space_group_symop_id
_space_group_symop_operation_xyz
1 +X,+Y,+Z
2 -X,1/2+Y,1/2-Z
3 -X,-Y,-Z
4 +X,-1/2-Y,-1/2+Z

loop_
_atom_site_label
_atom_site_type_symbol
_atom_site_fract_x
_atom_site_fract_y
_atom_site_fract_z
_atom_site_U_iso_or_equiv
_atom_site_adp_type
_atom_site_occupancy
_atom_site_symmetry_multiplicity
_atom_site_calc_flag
_atom_site_refinement_flags
Cu1 Cu 0.636573(18) 0.218178(17) 0.80501(2) 0.02274(9) Uani 1 1 d .
Cu2 Cu 1.117631(18) 0.116802(18) 0.77851(3) 0.02510(9) Uani 1 1 d .
Cl1 Cl 0.64628(4) 0.28791(4) 0.93174(5) 0.03162(15) Uani 1 1 d .
Cl2 Cl 1.19473(5) 0.21181(4) 0.79943(7) 0.04208(18) Uani 1 1 d .
N1 N 0.82443(12) 0.07484(11) 0.70376(15) 0.0201(4) Uani 1 1 d .
N2 N 0.55876(13) 0.11287(12) 0.63845(16) 0.0240(4) Uani 1 1 d .
N3 N 0.56634(13) 0.06197(13) 0.57224(16) 0.0256(4) Uani 1 1 d .
N4 N 0.64494(12) 0.06473(12) 0.58894(15) 0.0225(4) Uani 1 1 d .
N5 N 1.06816(12) -0.04013(11) 0.76550(15) 0.0205(4) Uani 1 1 d .
N6 N 1.00937(13) -0.09155(12) 0.75361(16) 0.0227(4) Uani 1 1 d .
N7 N 0.94465(12) -0.04849(12) 0.74120(15) 0.0218(4) Uani 1 1 d .
N8 N 1.0969(9) 0.2198(9) 1.0155(11) 0.069(3) Uiso 0.30 1 d P
N9 N 1.0509(6) 0.0887(6) 1.0228(8) 0.044(2) Uiso 0.30 1 d P
N10 N 1.0735(8) 0.3047(8) 0.9635(10) 0.065(3) Uiso 0.30 1 d P
C1 C 0.62921(14) 0.14976(14) 0.69791(18) 0.0222(4) Uani 1 1 d .
C2 C 0.68567(14) 0.11691(13) 0.66273(17) 0.0206(4) Uani 1 1 d .
C3 C 0.77356(14) 0.13402(14) 0.69487(17) 0.0206(4) Uani 1 1 d .
C4 C 0.79845(16) 0.20941(14) 0.7149(2) 0.0253(5) Uani 1 1 d .
H4 H 0.7598 0.2494 0.7051 0.030 Uiso 1 1 calc R
C5 C 0.88141(16) 0.22513(14) 0.7496(2) 0.0272(5) Uani 1 1 d .
H5 H 0.9008 0.2762 0.7644 0.033 Uiso 1 1 calc R
C6 C 0.93543(15) 0.16510(14) 0.7623(2) 0.0252(5) Uani 1 1 d .
H6 H 0.9926 0.1742 0.7877 0.030 Uiso 1 1 calc R
C7 C 0.90467(14) 0.09089(13) 0.73718(17) 0.0203(4) Uani 1 1 d .
C8 C 0.96262(14) 0.02801(13) 0.74623(17) 0.0202(4) Uani 1 1 d .
C9 C 1.04525(14) 0.03459(13) 0.76253(17) 0.0209(4) Uani 1 1 d .
C10 C 0.67418(16) 0.01834(16) 0.5232(2) 0.0292(5) Uani 1 1 d .
H10A H 0.6884 0.0518 0.4764 0.035 Uiso 1 1 calc R
H10B H 0.6312 -0.0174 0.4830 0.035 Uiso 1 1 calc R
H10C H 0.7225 -0.0106 0.5662 0.035 Uiso 1 1 calc R
C11 C 0.47834(15) 0.12340(15) 0.6416(2) 0.0263(5) Uani 1 1 d .
C12 C 0.42527(17) 0.17486(17) 0.5721(2) 0.0346(6) Uani 1 1 d .
C13 C 0.34842(18) 0.18401(19) 0.5783(3) 0.0416(7) Uani 1 1 d .
H13 H 0.3100 0.2183 0.5325 0.050 Uiso 1 1 calc R
C14 C 0.32786(18) 0.1441(2) 0.6498(3) 0.0417(7) Uani 1 1 d .
H14 H 0.2759 0.1521 0.6535 0.050 Uiso 1 1 calc R
C15 C 0.38156(17) 0.09290(19) 0.7160(2) 0.0353(6) Uani 1 1 d .
H15 H 0.3657 0.0653 0.7639 0.042 Uiso 1 1 calc R
C16 C 0.45933(16) 0.08089(16) 0.7138(2) 0.0284(5) Uani 1 1 d .
C17 C 0.4472(2) 0.2171(2) 0.4915(3) 0.0458(8) Uani 1 1 d .
H17 H 0.5061 0.2072 0.5056 0.055 Uiso 1 1 calc R
C18 C 0.3976(3) 0.1870(3) 0.3849(3) 0.0553(10) Uani 1 1 d .
H18A H 0.3399 0.1995 0.3673 0.066 Uiso 1 1 calc R
H18B H 0.4040 0.1313 0.3837 0.066 Uiso 1 1 calc R
H18C H 0.4166 0.2107 0.3346 0.066 Uiso 1 1 calc R
C19 C 0.4357(3) 0.3035(2) 0.4962(4) 0.0684(12) Uani 1 1 d .
H19A H 0.4727 0.3230 0.5630 0.082 Uiso 1 1 calc R
H19B H 0.3791 0.3144 0.4876 0.082 Uiso 1 1 calc R
H19C H 0.4478 0.3285 0.4409 0.082 Uiso 1 1 calc R
C20 C 0.51744(17) 0.02126(18) 0.7815(2) 0.0328(6) Uani 1 1 d .
H20 H 0.5734 0.0334 0.7839 0.039 Uiso 1 1 calc R
C21 C 0.4941(2) -0.05847(19) 0.7331(2) 0.0408(7) Uani 1 1 d .
H21A H 0.4948 -0.0582 0.6635 0.049 Uiso 1 1 calc R
H21B H 0.4393 -0.0718 0.7295 0.049 Uiso 1 1 calc R
H21C H 0.5334 -0.0963 0.7754 0.049 Uiso 1 1 calc R
C22 C 0.5211(2) 0.0206(2) 0.8916(2) 0.0444(7) Uani 1 1 d .
H22A H 0.5336 0.0722 0.9208 0.053 Uiso 1 1 calc R
H22B H 0.5637 -0.0150 0.9329 0.053 Uiso 1 1 calc R
H22C H 0.4683 0.0041 0.8920 0.053 Uiso 1 1 calc R
C23 C 0.86783(16) -0.08909(15) 0.7224(2) 0.0302(5) Uani 1 1 d .
H23A H 0.8309 -0.0815 0.6506 0.036 Uiso 1 1 calc R
H23B H 0.8424 -0.0690 0.7684 0.036 Uiso 1 1 calc R
H23C H 0.8788 -0.1439 0.7356 0.036 Uiso 1 1 calc R
C24 C 1.15028(14) -0.06668(13) 0.78533(18) 0.0212(4) Uani 1 1 d .
C25 C 1.17300(15) -0.07814(14) 0.70089(18) 0.0231(4) Uani 1 1 d .
C26 C 1.25407(16) -0.10021(15) 0.7232(2) 0.0275(5) Uani 1 1 d .
H26 H 1.2726 -0.1077 0.6684 0.033 Uiso 1 1 calc R
C27 C 1.30750(16) -0.11116(14) 0.8240(2) 0.0282(5) Uani 1 1 d .
H27 H 1.3622 -0.1260 0.8376 0.034 Uiso 1 1 calc R
C28 C 1.28203(16) -0.10067(16) 0.9054(2) 0.0290(5) Uani 1 1 d .
H28 H 1.3191 -0.1097 0.9740 0.035 Uiso 1 1 calc R
C29 C 1.20259(15) -0.07706(15) 0.88760(19) 0.0259(5) Uani 1 1 d .
C30 C 1.11341(17) -0.06771(17) 0.5912(2) 0.0299(5) Uani 1 1 d .
H30 H 1.0573 -0.0653 0.5923 0.036 Uiso 1 1 calc R
C31 C 1.1158(2) -0.13525(19) 0.5223(2) 0.0401(7) Uani 1 1 d .
H31A H 1.1072 -0.1832 0.5532 0.048 Uiso 1 1 calc R
H31B H 1.1690 -0.1367 0.5158 0.048 Uiso 1 1 calc R
H31C H 1.0726 -0.1290 0.4540 0.048 Uiso 1 1 calc R
C32 C 1.1296(2) 0.00834(18) 0.5473(2) 0.0373(6) Uani 1 1 d .
H32A H 1.1842 0.0073 0.5450 0.045 Uiso 1 1 calc R
H32B H 1.1260 0.0506 0.5914 0.045 Uiso 1 1 calc R
H32C H 1.0888 0.0156 0.4775 0.045 Uiso 1 1 calc R
C33 C 1.17308(18) -0.06716(18) 0.9761(2) 0.0338(6) Uani 1 1 d .
H33 H 1.1224 -0.0353 0.9505 0.041 Uiso 1 1 calc R
C34 C 1.2358(2) -0.0256(2) 1.0679(2) 0.0467(8) Uani 1 1 d .
H34A H 1.2527 0.0218 1.0441 0.056 Uiso 1 1 calc R
H34B H 1.2835 -0.0587 1.1000 0.056 Uiso 1 1 calc R
H34C H 1.2115 -0.0134 1.1183 0.056 Uiso 1 1 calc R
C35 C 1.1508(2) -0.1457(2) 1.0078(3) 0.0435(7) Uani 1 1 d .
H35A H 1.1290 -0.1388 1.0620 0.052 Uiso 1 1 calc R
H35B H 1.1997 -0.1779 1.0338 0.052 Uiso 1 1 calc R
H35C H 1.1096 -0.1703 0.9479 0.052 Uiso 1 1 calc R
C36 C 1.1535(10) 0.1939(9) 1.0436(12) 0.062(3) Uiso 0.30 1 d P
C37 C 1.1035(5) 0.2584(5) 0.9989(6) 0.0215(14) Uiso 0.30 1 d P
C38 C 1.0806(6) 0.1678(6) 1.0182(8) 0.0339(19) Uiso 0.30 1 d P
C40 C 1.0685(6) 0.1252(6) 1.0212(7) 0.0293(17) Uiso 0.30 1 d P

loop_
_atom_site_aniso_label
_atom_site_aniso_U_11
_atom_site_aniso_U_22
_atom_site_aniso_U_33
_atom_site_aniso_U_23
_atom_site_aniso_U_13
_atom_site_aniso_U_12
Cu1 0.02190(15) 0.02405(16) 0.02347(16) -0.00187(10) 0.00992(12) 0.00055(10)
Cu2 0.02069(15) 0.02300(16) 0.03213(17) -0.00124(11) 0.01054(13) -0.00135(10)
Cl1 0.0367(3) 0.0325(3) 0.0279(3) -0.0059(2) 0.0148(3) 0.0014(2)
Cl2 0.0319(3) 0.0307(3) 0.0651(5) -0.0035(3) 0.0200(3) -0.0086(3)
N1 0.0195(8) 0.0224(9) 0.0184(8) 0.0005(7) 0.0074(7) 0.0010(7)
N2 0.0204(9) 0.0287(10) 0.0222(9) -0.0011(7) 0.0072(8) 0.0005(7)
N3 0.0205(9) 0.0309(11) 0.0248(10) -0.0019(8) 0.0079(8) 0.0000(8)
N4 0.0206(9) 0.0261(10) 0.0198(9) -0.0012(7) 0.0064(7) -0.0008(7)
N5 0.0197(9) 0.0230(9) 0.0192(8) 0.0007(7) 0.0077(7) 0.0012(7)
N6 0.0227(9) 0.0214(9) 0.0255(9) 0.0022(7) 0.0108(8) 0.0003(7)
N7 0.0212(9) 0.0216(9) 0.0231(9) 0.0013(7) 0.0090(7) -0.0006(7)
C1 0.0203(10) 0.0228(10) 0.0230(10) 0.0014(8) 0.0076(8) -0.0005(8)
C2 0.0214(10) 0.0218(10) 0.0187(10) 0.0011(8) 0.0076(8) 0.0000(8)
C3 0.0205(10) 0.0235(10) 0.0181(9) 0.0007(8) 0.0075(8) 0.0015(8)
C4 0.0244(11) 0.0220(11) 0.0312(12) 0.0015(9) 0.0126(10) 0.0036(8)
C5 0.0248(11) 0.0219(11) 0.0358(13) -0.0028(9) 0.0124(10) -0.0022(9)
C6 0.0215(10) 0.0238(11) 0.0308(12) -0.0023(9) 0.0105(9) -0.0022(9)
C7 0.0206(10) 0.0225(10) 0.0183(9) 0.0000(8) 0.0079(8) 0.0001(8)
C8 0.0203(10) 0.0218(10) 0.0186(9) -0.0002(8) 0.0074(8) 0.0005(8)
C9 0.0222(10) 0.0223(10) 0.0181(9) 0.0006(8) 0.0076(8) 0.0014(8)
C10 0.0279(12) 0.0345(13) 0.0251(11) -0.0076(10) 0.0099(10) -0.0009(10)
C11 0.0187(10) 0.0306(12) 0.0293(12) -0.0047(9) 0.0086(9) -0.0014(9)
C12 0.0228(12) 0.0353(14) 0.0457(16) 0.0020(12) 0.0129(11) 0.0008(10)
C13 0.0248(13) 0.0396(16) 0.058(2) 0.0020(14) 0.0128(13) 0.0058(11)
C14 0.0276(13) 0.0467(18) 0.0555(19) -0.0115(15) 0.0210(13) -0.0008(12)
C15 0.0280(13) 0.0461(17) 0.0369(14) -0.0074(12) 0.0181(11) -0.0064(12)
C16 0.0242(11) 0.0356(13) 0.0269(12) -0.0069(10) 0.0115(9) -0.0052(10)
C17 0.0299(15) 0.0496(19) 0.059(2) 0.0223(16) 0.0182(14) 0.0115(13)
C18 0.055(2) 0.065(2) 0.053(2) 0.0156(18) 0.0294(18) 0.0247(19)
C19 0.076(3) 0.049(2) 0.074(3) 0.014(2) 0.021(2) -0.011(2)
C20 0.0290(12) 0.0452(16) 0.0246(12) 0.0021(11) 0.0106(10) -0.0061(11)
C21 0.0476(18) 0.0424(16) 0.0315(14) 0.0002(12) 0.0138(13) 0.0064(13)
C22 0.0504(18) 0.056(2) 0.0257(13) -0.0035(13) 0.0131(13) -0.0089(15)
C23 0.0248(11) 0.0243(12) 0.0435(15) 0.0011(10) 0.0151(11) -0.0017(9)
C24 0.0208(10) 0.0196(10) 0.0235(10) 0.0008(8) 0.0088(8) 0.0025(8)
C25 0.0238(11) 0.0242(11) 0.0226(10) 0.0019(8) 0.0101(9) 0.0008(9)
C26 0.0253(11) 0.0282(12) 0.0334(13) 0.0014(10) 0.0161(10) 0.0015(9)
C27 0.0223(11) 0.0250(11) 0.0383(14) 0.0021(10) 0.0125(10) 0.0014(9)
C28 0.0240(11) 0.0314(13) 0.0284(12) 0.0031(10) 0.0064(10) 0.0051(10)
C29 0.0251(11) 0.0281(12) 0.0239(11) 0.0028(9) 0.0085(9) 0.0047(9)
C30 0.0280(12) 0.0411(15) 0.0231(11) 0.0013(10) 0.0124(10) 0.0018(11)
C31 0.0514(18) 0.0437(16) 0.0265(13) -0.0035(11) 0.0162(13) -0.0030(14)
C32 0.0451(16) 0.0385(15) 0.0315(13) 0.0089(11) 0.0181(12) 0.0112(13)
C33 0.0328(13) 0.0465(16) 0.0213(11) 0.0059(10) 0.0093(10) 0.0118(12)
C34 0.0509(19) 0.061(2) 0.0248(13) -0.0047(13) 0.0108(13) 0.0050(16)
C35 0.0374(16) 0.061(2) 0.0363(15) 0.0132(14) 0.0183(13) 0.0046(15)

loop_
_atom_type_symbol
_atom_type_description
_atom_type_scat_dispersion_real
_atom_type_scat_dispersion_imag
_atom_type_scat_source
C C 0.0033 0.0016
;
International Tables for Crystallography
(Vol. C, Tables 4.2.6.8 and 6.1.1.4)
;
H H 0.0000 0.0000
;
International Tables for Crystallography
(Vol. C, Table 6.1.1.4)
;
Cl Cl 0.1484 0.1585
;
International Tables for Crystallography
(Vol. C, Tables 4.2.6.8 and 6.1.1.4)
;
Cu Cu 0.3201 1.2651
;
International Tables for Crystallography
(Vol. C, Tables 4.2.6.8 and 6.1.1.4)
;
N N 0.0061 0.0033
;
International Tables for Crystallography
(Vol. C, Tables 4.2.6.8 and 6.1.1.4)
;

loop_
_geom_angle_atom_site_label_1
_geom_angle_atom_site_label_2
_geom_angle_atom_site_label_3
_geom_angle
C1 Cu1 Cl1 175.94(7)
C9 Cu2 Cl2 177.07(7)
C3 N1 C7 117.0(2)
N3 N2 C1 115.5(2)
N3 N2 C11 117.7(2)
C1 N2 C11 126.8(2)
N4 N3 N2 103.24(19)
N3 N4 C2 112.3(2)
N3 N4 C10 117.9(2)
C2 N4 C10 129.6(2)
N6 N5 C9 115.52(19)
N6 N5 C24 119.10(19)
C9 N5 C24 125.3(2)
N7 N6 N5 103.24(18)
N6 N7 C8 111.97(19)
N6 N7 C23 116.5(2)
C8 N7 C23 131.5(2)
C37 N8 C38 165(2)
C37 N8 C36 106(2)
C38 N8 C36 80.4(16)
C37 N8 N10 22.0(11)
C38 N8 N10 148.0(16)
C36 N8 N10 127.8(17)
C37 N8 C40 165.4(19)
C38 N8 C40 0.6(9)
C36 N8 C40 79.8(14)
N10 N8 C40 148.6(12)
C40 N9 C38 4.9(10)
C37 N10 N8 16.2(8)
N2 C1 C2 101.6(2)
N2 C1 Cu1 123.77(17)
C2 C1 Cu1 134.37(18)
N4 C2 C1 107.4(2)
N4 C2 C3 124.1(2)
C1 C2 C3 128.5(2)
N1 C3 C4 124.2(2)
N1 C3 C2 117.6(2)
C4 C3 C2 118.2(2)
C3 C4 C5 118.2(2)
C3 C4 H4 120.9
C5 C4 H4 120.9
C6 C5 C4 118.9(2)
C6 C5 H5 120.6
C4 C5 H5 120.6
C5 C6 C7 119.0(2)
C5 C6 H6 120.5
C7 C6 H6 120.5
N1 C7 C6 122.7(2)
N1 C7 C8 118.9(2)
C6 C7 C8 118.4(2)
N7 C8 C9 107.3(2)
N7 C8 C7 125.6(2)
C9 C8 C7 127.2(2)
N5 C9 C8 102.0(2)
N5 C9 Cu2 123.09(17)
C8 C9 Cu2 134.94(18)
N4 C10 H10A 109.5
N4 C10 H10B 109.5
H10A C10 H10B 109.5
N4 C10 H10C 109.5
H10A C10 H10C 109.5
H10B C10 H10C 109.5
C16 C11 C12 124.5(2)
C16 C11 N2 117.5(2)
C12 C11 N2 118.0(2)
C11 C12 C13 116.2(3)
C11 C12 C17 122.6(2)
C13 C12 C17 121.1(3)
C14 C13 C12 121.0(3)
C14 C13 H13 119.5
C12 C13 H13 119.5
C13 C14 C15 120.9(3)
C13 C14 H14 119.5
C15 C14 H14 119.5
C14 C15 C16 121.0(3)
C14 C15 H15 119.5
C16 C15 H15 119.5
C11 C16 C15 116.3(3)
C11 C16 C20 121.7(2)
C15 C16 C20 121.9(3)
C18 C17 C12 110.4(3)
C18 C17 C19 110.4(3)
C12 C17 C19 111.8(3)
C18 C17 H17 108.0
C12 C17 H17 108.0
C19 C17 H17 108.0
C17 C18 H18A 109.5
C17 C18 H18B 109.5
H18A C18 H18B 109.5
C17 C18 H18C 109.5
H18A C18 H18C 109.5
H18B C18 H18C 109.5
C17 C19 H19A 109.5
C17 C19 H19B 109.5
H19A C19 H19B 109.5
C17 C19 H19C 109.5
H19A C19 H19C 109.5
H19B C19 H19C 109.5
C16 C20 C22 113.5(3)
C16 C20 C21 109.9(2)
C22 C20 C21 110.0(3)
C16 C20 H20 107.7
C22 C20 H20 107.7
C21 C20 H20 107.7
C20 C21 H21A 109.5
C20 C21 H21B 109.5
H21A C21 H21B 109.5
C20 C21 H21C 109.5
H21A C21 H21C 109.5
H21B C21 H21C 109.5
C20 C22 H22A 109.5
C20 C22 H22B 109.5
H22A C22 H22B 109.5
C20 C22 H22C 109.5
H22A C22 H22C 109.5
H22B C22 H22C 109.5
N7 C23 H23A 109.5
N7 C23 H23B 109.5
H23A C23 H23B 109.5
N7 C23 H23C 109.5
H23A C23 H23C 109.5
H23B C23 H23C 109.5
C29 C24 C25 124.0(2)
C29 C24 N5 117.9(2)
C25 C24 N5 118.1(2)
C24 C25 C26 116.5(2)
C24 C25 C30 122.0(2)
C26 C25 C30 121.5(2)
C27 C26 C25 120.8(2)
C27 C26 H26 119.6
C25 C26 H26 119.6
C26 C27 C28 120.8(2)
C26 C27 H27 119.6
C28 C27 H27 119.6
C27 C28 C29 120.7(2)
C27 C28 H28 119.7
C29 C28 H28 119.7
C24 C29 C28 117.2(2)
C24 C29 C33 121.5(2)
C28 C29 C33 121.2(2)
C25 C30 C31 111.9(2)
C25 C30 C32 110.3(2)
C31 C30 C32 111.1(2)
C25 C30 H30 107.8
C31 C30 H30 107.8
C32 C30 H30 107.8
C30 C31 H31A 109.5
C30 C31 H31B 109.5
H31A C31 H31B 109.5
C30 C31 H31C 109.5
H31A C31 H31C 109.5
H31B C31 H31C 109.5
C30 C32 H32A 109.5
C30 C32 H32B 109.5
H32A C32 H32B 109.5
C30 C32 H32C 109.5
H32A C32 H32C 109.5
H32B C32 H32C 109.5
C29 C33 C34 112.0(3)
C29 C33 C35 109.7(3)
C34 C33 C35 111.4(3)
C29 C33 H33 107.9
C34 C33 H33 107.9
C35 C33 H33 107.9
C33 C34 H34A 109.5
C33 C34 H34B 109.5
H34A C34 H34B 109.5
C33 C34 H34C 109.5
H34A C34 H34C 109.5
H34B C34 H34C 109.5
C33 C35 H35A 109.5
C33 C35 H35B 109.5
H35A C35 H35B 109.5
C33 C35 H35C 109.5
H35A C35 H35C 109.5
H35B C35 H35C 109.5
N8 C36 C38 47.3(12)
N8 C36 C37 29.9(10)
C38 C36 C37 76.5(11)
N8 C36 C40 67.0(13)
C38 C36 C40 19.8(6)
C37 C36 C40 96.2(10)
N8 C37 N10 141.7(19)
N8 C37 C36 44.2(14)
N10 C37 C36 172.9(13)
N8 C37 C38 8.5(13)
N10 C37 C38 137.1(11)
C36 C37 C38 48.1(8)
C40 C38 N8 179(2)
C40 C38 C36 126.3(15)
N8 C38 C36 52.3(12)
C40 C38 N9 4.5(9)
N8 C38 N9 176.7(14)
C36 C38 N9 130.7(12)
C40 C38 C37 174.2(13)
N8 C38 C37 6.5(10)
C36 C38 C37 55.4(9)
N9 C38 C37 172.6(9)
N9 C40 C38 170.5(19)
N9 C40 N8 171.2(15)
C38 C40 N8 0.8(11)
N9 C40 C36 155.2(15)
C38 C40 C36 33.9(11)
N8 C40 C36 33.2(7)

loop_
_geom_bond_atom_site_label_1
_geom_bond_atom_site_label_2
_geom_bond_distance
Cu1 C1 1.884(2)
Cu1 Cl1 2.1056(8)
Cu2 C9 1.880(2)
Cu2 Cl2 2.0970(9)
N1 C3 1.345(3)
N1 C7 1.346(3)
N2 N3 1.327(3)
N2 C1 1.371(3)
N2 C11 1.452(3)
N3 N4 1.321(3)
N4 C2 1.362(3)
N4 C10 1.460(3)
N5 N6 1.336(3)
N5 C9 1.362(3)
N5 C24 1.449(3)
N6 N7 1.325(3)
N7 C8 1.369(3)
N7 C23 1.466(3)
N8 C37 0.737(15)
N8 C38 0.957(17)
N8 C36 1.03(2)
N8 N10 1.64(2)
N8 C40 1.736(18)
N9 C40 0.715(12)
N9 C38 1.488(14)
N10 C37 0.991(15)
C1 C2 1.393(3)
C2 C3 1.477(3)
C3 C4 1.383(3)
C4 C5 1.389(4)
C4 H4 0.9500
C5 C6 1.384(4)
C5 H5 0.9500
C6 C7 1.398(3)
C6 H6 0.9500
C7 C8 1.475(3)
C8 C9 1.397(3)
C10 H10A 0.9800
C10 H10B 0.9800
C10 H10C 0.9800
C11 C16 1.394(4)
C11 C12 1.396(4)
C12 C13 1.405(4)
C12 C17 1.517(4)
C13 C14 1.376(5)
C13 H13 0.9500
C14 C15 1.378(5)
C14 H14 0.9500
C15 C16 1.404(4)
C15 H15 0.9500
C16 C20 1.518(4)
C17 C18 1.513(6)
C17 C19 1.526(6)
C17 H17 1.0000
C18 H18A 0.9800
C18 H18B 0.9800
C18 H18C 0.9800
C19 H19A 0.9800
C19 H19B 0.9800
C19 H19C 0.9800
C20 C22 1.520(4)
C20 C21 1.535(4)
C20 H20 1.0000
C21 H21A 0.9800
C21 H21B 0.9800
C21 H21C 0.9800
C22 H22A 0.9800
C22 H22B 0.9800
C22 H22C 0.9800
C23 H23A 0.9800
C23 H23B 0.9800
C23 H23C 0.9800
C24 C29 1.394(3)
C24 C25 1.400(3)
C25 C26 1.402(3)
C25 C30 1.512(4)
C26 C27 1.385(4)
C26 H26 0.9500
C27 C28 1.388(4)
C27 H27 0.9500
C28 C29 1.394(4)
C28 H28 0.9500
C29 C33 1.526(4)
C30 C31 1.534(4)
C30 C32 1.534(4)
C30 H30 1.0000
C31 H31A 0.9800
C31 H31B 0.9800
C31 H31C 0.9800
C32 H32A 0.9800
C32 H32B 0.9800
C32 H32C 0.9800
C33 C34 1.527(4)
C33 C35 1.537(5)
C33 H33 1.0000
C34 H34A 0.9800
C34 H34B 0.9800
C34 H34C 0.9800
C35 H35A 0.9800
C35 H35B 0.9800
C35 H35C 0.9800
C36 C38 1.285(19)
C36 C37 1.422(18)
C36 C40 1.855(19)
C37 C38 1.680(14)
C38 C40 0.779(12)

loop_
_geom_torsion_atom_site_label_1
_geom_torsion_atom_site_label_2
_geom_torsion_atom_site_label_3
_geom_torsion_atom_site_label_4
_geom_torsion
C1 N2 N3 N4 0.5(3)
C11 N2 N3 N4 -178.9(2)
N2 N3 N4 C2 -0.9(3)
N2 N3 N4 C10 -176.2(2)
C9 N5 N6 N7 0.6(3)
C24 N5 N6 N7 177.60(19)
N5 N6 N7 C8 -0.6(2)
N5 N6 N7 C23 178.0(2)
C38 N8 N10 C37 -155(5)
C36 N8 N10 C37 -7(3)
C40 N8 N10 C37 -154(4)
N3 N2 C1 C2 0.1(3)
C11 N2 C1 C2 179.4(2)
N3 N2 C1 Cu1 -174.66(17)
C11 N2 C1 Cu1 4.7(3)
Cl1 Cu1 C1 N2 85.9(11)
Cl1 Cu1 C1 C2 -86.8(11)
N3 N4 C2 C1 1.0(3)
C10 N4 C2 C1 175.6(2)
N3 N4 C2 C3 -178.0(2)
C10 N4 C2 C3 -3.4(4)
N2 C1 C2 N4 -0.6(2)
Cu1 C1 C2 N4 173.26(19)
N2 C1 C2 C3 178.3(2)
Cu1 C1 C2 C3 -7.8(4)
C7 N1 C3 C4 2.0(3)
C7 N1 C3 C2 -177.34(19)
N4 C2 C3 N1 -40.2(3)
C1 C2 C3 N1 141.0(2)
N4 C2 C3 C4 140.4(2)
C1 C2 C3 C4 -38.4(4)
N1 C3 C4 C5 -2.2(4)
C2 C3 C4 C5 177.1(2)
C3 C4 C5 C6 0.3(4)
C4 C5 C6 C7 1.7(4)
C3 N1 C7 C6 0.2(3)
C3 N1 C7 C8 -178.9(2)
C5 C6 C7 N1 -2.0(4)
C5 C6 C7 C8 177.1(2)
N6 N7 C8 C9 0.4(3)
C23 N7 C8 C9 -177.9(2)
N6 N7 C8 C7 -178.9(2)
C23 N7 C8 C7 2.8(4)
N1 C7 C8 N7 -12.3(3)
C6 C7 C8 N7 168.6(2)
N1 C7 C8 C9 168.5(2)
C6 C7 C8 C9 -10.5(4)
N6 N5 C9 C8 -0.4(3)
C24 N5 C9 C8 -177.2(2)
N6 N5 C9 Cu2 179.51(16)
C24 N5 C9 Cu2 2.8(3)
N7 C8 C9 N5 0.0(2)
C7 C8 C9 N5 179.3(2)
N7 C8 C9 Cu2 -179.90(18)
C7 C8 C9 Cu2 -0.6(4)
Cl2 Cu2 C9 N5 -151.5(14)
Cl2 Cu2 C9 C8 28.4(16)
N3 N2 C11 C16 93.8(3)
C1 N2 C11 C16 -85.6(3)
N3 N2 C11 C12 -85.9(3)
C1 N2 C11 C12 94.8(3)
C16 C11 C12 C13 1.0(4)
N2 C11 C12 C13 -179.4(3)
C16 C11 C12 C17 -177.1(3)
N2 C11 C12 C17 2.5(4)
C11 C12 C13 C14 0.2(5)
C17 C12 C13 C14 178.3(3)
C12 C13 C14 C15 -1.3(5)
C13 C14 C15 C16 1.2(5)
C12 C11 C16 C15 -1.1(4)
N2 C11 C16 C15 179.3(2)
C12 C11 C16 C20 175.1(3)
N2 C11 C16 C20 -4.5(4)
C14 C15 C16 C11 0.0(4)
C14 C15 C16 C20 -176.2(3)
C11 C12 C17 C18 109.6(3)
C13 C12 C17 C18 -68.4(4)
C11 C12 C17 C19 -127.0(4)
C13 C12 C17 C19 55.0(5)
C11 C16 C20 C22 140.5(3)
C15 C16 C20 C22 -43.6(4)
C11 C16 C20 C21 -95.8(3)
C15 C16 C20 C21 80.1(3)
N6 N5 C24 C29 -89.8(3)
C9 N5 C24 C29 86.8(3)
N6 N5 C24 C25 92.1(3)
C9 N5 C24 C25 -91.3(3)
C29 C24 C25 C26 -1.0(4)
N5 C24 C25 C26 177.0(2)
C29 C24 C25 C30 178.7(2)
N5 C24 C25 C30 -3.3(3)
C24 C25 C26 C27 1.1(4)
C30 C25 C26 C27 -178.6(2)
C25 C26 C27 C28 0.1(4)
C26 C27 C28 C29 -1.6(4)
C25 C24 C29 C28 -0.3(4)
N5 C24 C29 C28 -178.3(2)
C25 C24 C29 C33 -177.2(2)
N5 C24 C29 C33 4.8(4)
C27 C28 C29 C24 1.6(4)
C27 C28 C29 C33 178.5(3)
C24 C25 C30 C31 -132.2(3)
C26 C25 C30 C31 47.6(3)
C24 C25 C30 C32 103.6(3)
C26 C25 C30 C32 -76.7(3)
C24 C29 C33 C34 -139.1(3)
C28 C29 C33 C34 44.2(4)
C24 C29 C33 C35 96.7(3)
C28 C29 C33 C35 -80.0(3)
C37 N8 C36 C38 -166(2)
N10 N8 C36 C38 -163(2)
C40 N8 C36 C38 0.1(8)
C38 N8 C36 C37 166(2)
N10 N8 C36 C37 2.8(10)
C40 N8 C36 C37 166(2)
C37 N8 C36 C40 -166(2)
C38 N8 C36 C40 -0.1(8)
N10 N8 C36 C40 -163.3(19)
C38 N8 C37 N10 61(10)
C36 N8 C37 N10 174(2)
C40 N8 C37 N10 63(9)
C38 N8 C37 C36 -113(10)
N10 N8 C37 C36 -174(2)
C40 N8 C37 C36 -111(8)
C36 N8 C37 C38 113(10)
N10 N8 C37 C38 -61(10)
C40 N8 C37 C38 2(3)
N8 N10 C37 C36 144(12)
N8 N10 C37 C38 11(2)
C38 C36 C37 N8 10.5(18)
C40 C36 C37 N8 12.8(18)
N8 C36 C37 N10 -149(11)
C38 C36 C37 N10 -138(10)
C40 C36 C37 N10 -136(10)
N8 C36 C37 C38 -10.5(18)
C40 C36 C37 C38 2.3(6)
C37 N8 C38 C40 125(73)
C36 N8 C38 C40 8(77)
N10 N8 C38 C40 163(75)
C37 N8 C38 C36 116(9)
N10 N8 C38 C36 154(3)
C40 N8 C38 C36 -8(77)
C37 N8 C38 N9 -87(27)
C36 N8 C38 N9 156(25)
N10 N8 C38 N9 -49(27)
C40 N8 C38 N9 148(95)
C36 N8 C38 C37 -116(9)
N10 N8 C38 C37 38(7)
C40 N8 C38 C37 -125(73)
N8 C36 C38 C40 -180(2)
C37 C36 C38 C40 173.1(16)
C37 C36 C38 N8 -7.1(13)
C40 C36 C38 N8 180(2)
N8 C36 C38 N9 -178.3(18)
C37 C36 C38 N9 174.6(11)
C40 C36 C38 N9 1.5(11)
N8 C36 C38 C37 7.1(12)
C40 C36 C38 C37 -173.1(16)
C40 N9 C38 N8 -171(29)
C40 N9 C38 C36 -15(11)
C40 N9 C38 C37 128(14)
N8 C37 C38 C40 -169(17)
N10 C37 C38 C40 64(13)
C36 C37 C38 C40 -109(13)
N10 C37 C38 N8 -127(9)
C36 C37 C38 N8 60(9)
N8 C37 C38 C36 -60(9)
N10 C37 C38 C36 173.0(18)
N8 C37 C38 N9 154(12)
N10 C37 C38 N9 26(7)
C36 C37 C38 N9 -147(7)
C38 N9 C40 N8 2(6)
C38 N9 C40 C36 161(14)
N8 C38 C40 N9 157(71)
C36 C38 C40 N9 166(11)
C37 C38 C40 N9 -89(18)
C36 C38 C40 N8 8(76)
N9 C38 C40 N8 -157(71)
C37 C38 C40 N8 113(84)
N8 C38 C40 C36 -8(76)
N9 C38 C40 C36 -166(11)
C37 C38 C40 C36 105(14)
C37 N8 C40 N9 -82(13)
C38 N8 C40 N9 -25(76)
C36 N8 C40 N9 164(10)
N10 N8 C40 N9 -42(11)
C37 N8 C40 C38 -57(75)
C36 N8 C40 C38 -171(100)
N10 N8 C40 C38 -17(76)
C37 N8 C40 C36 114(8)
C38 N8 C40 C36 171(100)
N10 N8 C40 C36 154(3)
N8 C36 C40 N9 -174(3)
C38 C36 C40 N9 -174(4)
C37 C36 C40 N9 179(3)
N8 C36 C40 C38 0.2(18)
C37 C36 C40 C38 -6.7(16)
C38 C36 C40 N8 -0.2(18)
C37 C36 C40 N8 -6.9(10)
